data_7110802
loop_
_publ_author_name
'Nagao, Shoken'
'Seino, Hidetake'
'Mizobe, Yasushi'
'Hidai, Masanobu'

_publ_section_title
;
 Syntheses of a dinuclear Ir complex containing bridging tetraselenide
 ligands [(C5Me5)Ir(\m-Se4)2Ir(C5Me5)] and its conversion into Ir2Pd2Se3
 and Ir2Pd3Se5 clusters
;
_journal_issue 3
_journal_name_full 'Chemical Communications'
_journal_page_first 207
_journal_paper_doi 10.1039/a909403b
_journal_year 2000
_chemical_formula_moiety 'C56 H60 Ir2 P2 Pd2 Se3 '
_chemical_formula_sum 'C56 H60 Ir2 P2 Pd2 Se3'
_chemical_formula_weight 1629.16
_space_group_IT_number 14
_symmetry_cell_setting monoclinic
_symmetry_Int_Tables_number 14
_symmetry_space_group_name_Hall '-P 2ybc'
_symmetry_space_group_name_H-M 'P 1 21/c 1'
_audit_creation_date 'Thu Nov 18 16:15:37 1999'
_audit_creation_method 'from TEXRAY.INF file'
_cell_angle_alpha 90
_cell_angle_beta 104.843(8)
_cell_angle_gamma 90
_cell_formula_units_Z 4
_cell_length_a 18.884(4)
_cell_length_b 11.066(1)
_cell_length_c 26.778(2)
_cell_measurement_reflns_used 25
_cell_measurement_temperature 296.2
_cell_measurement_theta_max 20.0
_cell_measurement_theta_min 19.1
_cell_volume 5409.1(13)
_computing_cell_refinement 'Rigaku/AFC Diffractometer Control'
_computing_data_collection 'Rigaku/AFC Diffractometer Control'
_computing_data_reduction teXsan
_computing_publication_material teXsan
_computing_structure_refinement teXsan
_computing_structure_solution 'DIRDIF92 (PATTY)'
_diffrn_ambient_temperature 296.2
_diffrn_measurement_device_type 'Rigaku AFC7R'
_diffrn_measurement_method \w
_diffrn_orient_matrix_UB_11 -0.00117
_diffrn_orient_matrix_UB_12 0.07243
_diffrn_orient_matrix_UB_13 -0.02253
_diffrn_orient_matrix_UB_21 0.03122
_diffrn_orient_matrix_UB_22 -0.04350
_diffrn_orient_matrix_UB_23 -0.01923
_diffrn_orient_matrix_UB_31 -0.04500
_diffrn_orient_matrix_UB_32 -0.03207
_diffrn_orient_matrix_UB_33 -0.02480
_diffrn_radiation_detector 'scintillation counter'
_diffrn_radiation_monochromator graphite
_diffrn_radiation_source 'Rigaku rotating anode'
_diffrn_radiation_type 'Mo K\a'
_diffrn_radiation_wavelength 0.7107
_diffrn_reflns_av_R_equivalents 0.040
_diffrn_reflns_av_sigmaI/netI 0.077
_diffrn_reflns_limit_h_max 24
_diffrn_reflns_limit_h_min 0
_diffrn_reflns_limit_k_max 14
_diffrn_reflns_limit_k_min 0
_diffrn_reflns_limit_l_max 33
_diffrn_reflns_limit_l_min -34
_diffrn_reflns_number 12786
_diffrn_reflns_reduction_process 'Lp corrections applied'
_diffrn_reflns_theta_max 27.49
_diffrn_reflns_theta_min 2.55
_diffrn_standards_decay_% -1.20
_diffrn_standards_interval_count 150
_diffrn_standards_number 3
_exptl_absorpt_coefficient_mu 7.687
_exptl_absorpt_correction_T_max 1.000
_exptl_absorpt_correction_T_min 0.222
_exptl_absorpt_correction_type psi-scan
_exptl_absorpt_process_details '(North, Phillips & Mathews, 1968)'
_exptl_crystal_colour darkgreen
_exptl_crystal_density_diffrn 2.000
_exptl_crystal_density_method 'not measured'
_exptl_crystal_description plate
_exptl_crystal_F_000 3096.00
_exptl_crystal_size_max 0.600
_exptl_crystal_size_mid 0.400
_exptl_crystal_size_min 0.100
_refine_diff_density_max 1.26
_refine_diff_density_min -1.78
_refine_ls_extinction_method none
_refine_ls_goodness_of_fit_ref 1.767
_refine_ls_hydrogen_treatment noref
_refine_ls_matrix_type full
_refine_ls_number_constraints 0
_refine_ls_number_parameters 587
_refine_ls_number_reflns 8181
_refine_ls_number_restraints 0
_refine_ls_R_factor_all 0.0433
_refine_ls_R_factor_gt 0.0433
_refine_ls_shift/su_max 0.0330
_refine_ls_shift/su_mean 0.0010
_refine_ls_structure_factor_coef F
_refine_ls_weighting_details 'w = 1/[\s^2^(Fo) + 0.00006|Fo|^2^]'
_refine_ls_weighting_scheme calc
_refine_ls_wR_factor_gt 0.0424
_refine_ls_wR_factor_ref 0.0424
_reflns_number_gt 8181
_reflns_number_total 12413
_reflns_threshold_expression >3.0sigma(I)
_cod_data_source_file a909403bsup1.cif
_cod_data_source_block '[(Cp*Ir)2{Pd(PPh3)}2Se3]'
_cod_depositor_comments
;
The following automatic conversions were performed:
'_reflns_observed_expression' tag replaced with
'_reflns_threshold_expression' tag as specified in the replacement
file
'cod-tools/trunk/perl-scripts/inputs/replacement_tags.lst'.

'_atom_site_calc_flags'
tag replaced with '_atom_site_calc_flag' tag as specified in the
replacement file
'cod-tools/trunk/perl-scripts/inputs/replacement_tags.lst'.

'_atom_type_scat_imag'
tag replaced with '_atom_type_scat_dispersion_imag' tag as specified
in the replacement file
'cod-tools/trunk/perl-scripts/inputs/replacement_tags.lst'.

Automatic conversion script
Id: cif_correct_tags 3137 2015-03-23 15:08:43Z antanas 
;
_cod_original_cell_volume 5409(1)
_cod_original_sg_symbol_H-M 'P 21/c       '
_cod_original_formula_sum 'C56 H60 Ir2 P2 Pd2 Se3 '
_cod_database_code 7110802

loop_
_symmetry_equiv_pos_as_xyz
x,y,z
-x,1/2+y,1/2-z
-x,-y,-z
x,1/2-y,1/2+z

loop_
_atom_site_label
_atom_site_type_symbol
_atom_site_fract_x
_atom_site_fract_y
_atom_site_fract_z
_atom_site_U_iso_or_equiv
_atom_site_adp_type
_atom_site_occupancy
_atom_site_calc_flag
Ir(1) Ir 0.13508(2) 1.07373(3) 0.14539(2) 0.0385(1) Uani 1.00 d
Ir(2) Ir 0.15073(2) 0.76321(3) 0.13263(2) 0.0351(1) Uani 1.00 d
Pd(1) Pd 0.23555(4) 0.94635(6) 0.09578(3) 0.0330(2) Uani 1.00 d
Pd(2) Pd 0.25477(4) 0.91428(6) 0.20110(3) 0.0331(2) Uani 1.00 d
Se(1) Se 0.10201(5) 0.92975(8) 0.07341(4) 0.0400(3) Uani 1.00 d
Se(2) Se 0.12474(5) 0.89760(8) 0.19863(4) 0.0387(3) Uani 1.00 d
Se(3) Se 0.35043(5) 0.93402(9) 0.15894(4) 0.0434(3) Uani 1.00 d
P(1) P 0.2741(1) 0.9993(2) 0.02416(10) 0.0364(7) Uani 1.00 d
P(2) P 0.3162(1) 0.9063(2) 0.28631(9) 0.0354(7) Uani 1.00 d
C(1) C 0.1544(7) 1.2284(8) 0.1991(4) 0.053(3) Uani 1.00 d
C(2) C 0.1875(6) 1.2532(8) 0.1588(4) 0.047(3) Uani 1.00 d
C(3) C 0.1355(7) 1.2535(8) 0.1110(5) 0.064(4) Uani 1.00 d
C(4) C 0.0682(7) 1.2281(9) 0.1188(4) 0.056(4) Uani 1.00 d
C(5) C 0.0774(6) 1.2113(8) 0.1743(4) 0.041(3) Uani 1.00 d
C(6) C 0.1920(7) 1.2279(10) 0.2545(5) 0.066(4) Uani 1.00 d
C(7) C 0.2675(8) 1.2791(9) 0.1656(5) 0.078(5) Uani 1.00 d
C(8) C 0.1474(8) 1.2850(9) 0.0584(5) 0.082(5) Uani 1.00 d
C(9) C -0.0061(7) 1.222(1) 0.0813(5) 0.077(5) Uani 1.00 d
C(10) C 0.0213(7) 1.190(1) 0.2048(5) 0.077(5) Uani 1.00 d
C(11) C 0.1938(6) 0.5910(8) 0.1683(4) 0.047(3) Uani 1.00 d
C(12) C 0.2214(6) 0.6072(8) 0.1226(5) 0.049(3) Uani 1.00 d
C(13) C 0.1580(6) 0.6132(8) 0.0807(4) 0.044(3) Uani 1.00 d
C(14) C 0.0949(6) 0.6040(8) 0.1008(5) 0.053(3) Uani 1.00 d
C(15) C 0.1155(7) 0.5905(8) 0.1552(4) 0.058(4) Uani 1.00 d
C(16) C 0.2383(9) 0.5723(10) 0.2243(5) 0.099(5) Uani 1.00 d
C(17) C 0.2978(6) 0.6062(10) 0.1234(5) 0.066(4) Uani 1.00 d
C(18) C 0.1621(8) 0.6227(10) 0.0259(5) 0.081(5) Uani 1.00 d
C(19) C 0.0163(7) 0.603(1) 0.0652(6) 0.097(6) Uani 1.00 d
C(20) C 0.0645(8) 0.5695(10) 0.1877(6) 0.091(5) Uani 1.00 d
C(21) C 0.2114(6) 1.0152(8) -0.0408(4) 0.043(3) Uani 1.00 d
C(22) C 0.1403(7) 1.049(1) -0.0459(4) 0.060(4) Uani 1.00 d
C(23) C 0.0947(7) 1.073(1) -0.0940(6) 0.082(5) Uani 1.00 d
C(24) C 0.1185(8) 1.063(1) -0.1379(4) 0.075(4) Uani 1.00 d
C(25) C 0.1885(8) 1.026(1) -0.1333(5) 0.075(5) Uani 1.00 d
C(26) C 0.2341(6) 1.003(1) -0.0848(4) 0.060(4) Uani 1.00 d
C(27) C 0.3222(5) 1.1462(8) 0.0300(4) 0.041(3) Uani 1.00 d
C(28) C 0.3096(7) 1.229(1) -0.0093(5) 0.080(4) Uani 1.00 d
C(29) C 0.3451(9) 1.340(1) -0.0029(6) 0.107(6) Uani 1.00 d
C(30) C 0.3922(7) 1.3683(10) 0.0425(6) 0.076(5) Uani 1.00 d
C(31) C 0.4063(7) 1.288(1) 0.0816(4) 0.065(4) Uani 1.00 d
C(32) C 0.3706(6) 1.1774(9) 0.0754(4) 0.056(4) Uani 1.00 d
C(33) C 0.3412(6) 0.8925(8) 0.0111(4) 0.043(3) Uani 1.00 d
C(34) C 0.4167(6) 0.9113(10) 0.0250(4) 0.056(4) Uani 1.00 d
C(35) C 0.4637(7) 0.822(1) 0.0150(5) 0.078(5) Uani 1.00 d
C(36) C 0.4364(9) 0.715(1) -0.0076(5) 0.082(5) Uani 1.00 d
C(37) C 0.3619(8) 0.6957(10) -0.0204(5) 0.070(4) Uani 1.00 d
C(38) C 0.3158(6) 0.7826(9) -0.0108(4) 0.052(3) Uani 1.00 d
C(39) C 0.2569(5) 0.9221(9) 0.3304(3) 0.042(3) Uani 1.00 d
C(40) C 0.2545(6) 1.0284(10) 0.3575(4) 0.053(3) Uani 1.00 d
C(41) C 0.2027(7) 1.043(1) 0.3864(5) 0.073(5) Uani 1.00 d
C(42) C 0.1583(7) 0.951(2) 0.3898(5) 0.084(5) Uani 1.00 d
C(43) C 0.1611(7) 0.843(1) 0.3649(5) 0.081(5) Uani 1.00 d
C(44) C 0.2091(6) 0.830(1) 0.3346(4) 0.061(4) Uani 1.00 d
C(45) C 0.3685(5) 0.7671(8) 0.3071(4) 0.039(3) Uani 1.00 d
C(46) C 0.3688(6) 0.7049(9) 0.3524(4) 0.052(3) Uani 1.00 d
C(47) C 0.4113(7) 0.6037(10) 0.3670(5) 0.068(4) Uani 1.00 d
C(48) C 0.4539(7) 0.5605(10) 0.3364(5) 0.069(4) Uani 1.00 d
C(49) C 0.4536(7) 0.620(1) 0.2919(5) 0.072(4) Uani 1.00 d
C(50) C 0.4114(6) 0.7221(10) 0.2771(4) 0.059(4) Uani 1.00 d
C(51) C 0.3859(5) 1.0221(8) 0.3100(4) 0.045(3) Uani 1.00 d
C(52) C 0.4325(7) 1.016(1) 0.3585(5) 0.084(4) Uani 1.00 d
C(53) C 0.4838(8) 1.109(1) 0.3757(6) 0.103(6) Uani 1.00 d
C(54) C 0.4895(7) 1.203(1) 0.3444(7) 0.088(5) Uani 1.00 d
C(55) C 0.4434(8) 1.209(1) 0.2974(6) 0.082(5) Uani 1.00 d
C(56) C 0.3926(6) 1.1177(10) 0.2784(4) 0.061(4) Uani 1.00 d
H(1) H 0.1576 1.2115 0.2740 0.0792 Uiso 1.00 calc
H(2) H 0.2289 1.1674 0.2612 0.0792 Uiso 1.00 calc
H(3) H 0.2138 1.3047 0.2641 0.0792 Uiso 1.00 calc
H(4) H 0.2925 1.2729 0.2011 0.0932 Uiso 1.00 calc
H(5) H 0.2874 1.2223 0.1462 0.0932 Uiso 1.00 calc
H(6) H 0.2732 1.3584 0.1536 0.0932 Uiso 1.00 calc
H(7) H 0.1977 1.3027 0.0621 0.0983 Uiso 1.00 calc
H(8) H 0.1333 1.2184 0.0357 0.0983 Uiso 1.00 calc
H(9) H 0.1186 1.3535 0.0448 0.0983 Uiso 1.00 calc
H(10) H -0.0175 1.2983 0.0648 0.0921 Uiso 1.00 calc
H(11) H -0.0059 1.1620 0.0560 0.0921 Uiso 1.00 calc
H(12) H -0.0419 1.2025 0.0993 0.0921 Uiso 1.00 calc
H(13) H 0.0210 1.2573 0.2269 0.0927 Uiso 1.00 calc
H(14) H -0.0258 1.1814 0.1816 0.0927 Uiso 1.00 calc
H(15) H 0.0334 1.1190 0.2249 0.0927 Uiso 1.00 calc
H(16) H 0.2267 0.4958 0.2362 0.1195 Uiso 1.00 calc
H(17) H 0.2891 0.5753 0.2258 0.1195 Uiso 1.00 calc
H(18) H 0.2266 0.6342 0.2454 0.1195 Uiso 1.00 calc
H(19) H 0.3187 0.5308 0.1365 0.0789 Uiso 1.00 calc
H(20) H 0.3029 0.6174 0.0893 0.0789 Uiso 1.00 calc
H(21) H 0.3223 0.6696 0.1449 0.0789 Uiso 1.00 calc
H(22) H 0.1871 0.6948 0.0215 0.0974 Uiso 1.00 calc
H(23) H 0.1879 0.5550 0.0176 0.0974 Uiso 1.00 calc
H(24) H 0.1140 0.6242 0.0037 0.0974 Uiso 1.00 calc
H(25) H 0.0077 0.6767 0.0461 0.1161 Uiso 1.00 calc
H(26) H 0.0108 0.5371 0.0420 0.1161 Uiso 1.00 calc
H(27) H -0.0180 0.5961 0.0856 0.1161 Uiso 1.00 calc
H(28) H 0.0316 0.6358 0.1844 0.1093 Uiso 1.00 calc
H(29) H 0.0376 0.4974 0.1770 0.1093 Uiso 1.00 calc
H(30) H 0.0914 0.5618 0.2228 0.1093 Uiso 1.00 calc
H(31) H 0.1221 1.0552 -0.0161 0.0719 Uiso 1.00 calc
H(32) H 0.0457 1.0982 -0.0967 0.0980 Uiso 1.00 calc
H(33) H 0.0870 1.0812 -0.1708 0.0901 Uiso 1.00 calc
H(34) H 0.2061 1.0159 -0.1632 0.0895 Uiso 1.00 calc
H(35) H 0.2829 0.9774 -0.0822 0.0719 Uiso 1.00 calc
H(36) H 0.2760 1.2107 -0.0413 0.0959 Uiso 1.00 calc
H(37) H 0.3362 1.3964 -0.0306 0.1284 Uiso 1.00 calc
H(38) H 0.4156 1.4450 0.0470 0.0909 Uiso 1.00 calc
H(39) H 0.4406 1.3073 0.1133 0.0782 Uiso 1.00 calc
H(40) H 0.3802 1.1220 0.1034 0.0678 Uiso 1.00 calc
H(41) H 0.4362 0.9848 0.0412 0.0675 Uiso 1.00 calc
H(42) H 0.5150 0.8361 0.0239 0.0937 Uiso 1.00 calc
H(43) H 0.4685 0.6544 -0.0143 0.0987 Uiso 1.00 calc
H(44) H 0.3425 0.6216 -0.0360 0.0835 Uiso 1.00 calc
H(45) H 0.2646 0.7670 -0.0194 0.0627 Uiso 1.00 calc
H(46) H 0.2882 1.0915 0.3566 0.0633 Uiso 1.00 calc
H(47) H 0.1991 1.1175 0.4033 0.0881 Uiso 1.00 calc
H(48) H 0.1240 0.9598 0.4099 0.1010 Uiso 1.00 calc
H(49) H 0.1300 0.7780 0.3686 0.0975 Uiso 1.00 calc
H(50) H 0.2096 0.7570 0.3162 0.0726 Uiso 1.00 calc
H(51) H 0.3390 0.7330 0.3737 0.0618 Uiso 1.00 calc
H(52) H 0.4113 0.5636 0.3984 0.0813 Uiso 1.00 calc
H(53) H 0.4830 0.4901 0.3461 0.0832 Uiso 1.00 calc
H(54) H 0.4832 0.5910 0.2707 0.0861 Uiso 1.00 calc
H(55) H 0.4119 0.7615 0.2457 0.0705 Uiso 1.00 calc
H(56) H 0.4301 0.9499 0.3805 0.1003 Uiso 1.00 calc
H(57) H 0.5151 1.1052 0.4097 0.1240 Uiso 1.00 calc
H(58) H 0.5256 1.2638 0.3559 0.1051 Uiso 1.00 calc
H(59) H 0.4453 1.2775 0.2763 0.0979 Uiso 1.00 calc
H(60) H 0.3628 1.1213 0.2440 0.0728 Uiso 1.00 calc

loop_
_atom_site_aniso_label
_atom_site_aniso_U_11
_atom_site_aniso_U_22
_atom_site_aniso_U_33
_atom_site_aniso_U_12
_atom_site_aniso_U_13
_atom_site_aniso_U_23
Ir(1) 0.0456(2) 0.0326(2) 0.0410(2) 0.0071(2) 0.0179(2) 0.0030(2)
Ir(2) 0.0416(2) 0.0306(2) 0.0346(2) -0.0064(2) 0.0125(2) -0.0012(2)
Pd(1) 0.0369(4) 0.0329(4) 0.0316(4) -0.0009(3) 0.0132(3) 0.0016(3)
Pd(2) 0.0370(4) 0.0334(3) 0.0303(4) -0.0014(3) 0.0111(3) -0.0001(3)
Se(1) 0.0398(6) 0.0439(5) 0.0359(5) -0.0011(4) 0.0090(4) 0.0032(4)
Se(2) 0.0436(6) 0.0392(5) 0.0379(6) 0.0002(4) 0.0189(4) 0.0016(4)
Se(3) 0.0372(6) 0.0546(6) 0.0399(6) -0.0009(5) 0.0127(4) 0.0055(5)
P(1) 0.041(1) 0.036(1) 0.034(1) -0.003(1) 0.015(1) 0.003(1)
P(2) 0.035(1) 0.041(1) 0.031(1) -0.003(1) 0.010(1) -0.001(1)
C(1) 0.080(9) 0.031(5) 0.049(7) 0.012(5) 0.018(6) -0.007(5)
C(2) 0.069(8) 0.032(5) 0.044(6) 0.001(5) 0.022(6) -0.001(5)
C(3) 0.089(10) 0.027(5) 0.080(9) 0.024(6) 0.032(8) 0.013(5)
C(4) 0.077(8) 0.049(6) 0.049(7) 0.034(6) 0.032(6) 0.012(5)
C(5) 0.052(7) 0.041(5) 0.043(6) 0.007(5) 0.033(5) 0.007(4)
C(6) 0.077(9) 0.059(7) 0.066(8) 0.001(6) 0.026(7) -0.009(6)
C(7) 0.10(1) 0.038(6) 0.12(1) -0.002(6) 0.058(9) -0.004(7)
C(8) 0.14(1) 0.048(7) 0.069(9) 0.015(7) 0.056(9) 0.025(6)
C(9) 0.081(10) 0.082(9) 0.070(9) 0.042(7) 0.024(7) 0.015(7)
C(10) 0.069(9) 0.078(8) 0.10(1) 0.022(7) 0.051(8) 0.000(8)
C(11) 0.068(8) 0.025(5) 0.050(7) -0.002(5) 0.022(6) -0.002(4)
C(12) 0.047(7) 0.027(5) 0.078(8) -0.006(4) 0.026(6) -0.009(5)
C(13) 0.068(7) 0.032(5) 0.036(6) -0.006(5) 0.019(5) -0.007(4)
C(14) 0.046(7) 0.043(6) 0.077(9) -0.016(5) 0.027(6) -0.017(5)
C(15) 0.10(1) 0.036(5) 0.034(6) -0.025(6) 0.016(6) 0.005(4)
C(16) 0.16(2) 0.038(6) 0.08(1) 0.011(8) -0.004(10) -0.002(6)
C(17) 0.061(8) 0.059(7) 0.091(10) 0.001(6) 0.042(7) -0.007(6)
C(18) 0.15(1) 0.055(7) 0.051(8) -0.017(8) 0.042(8) -0.007(6)
C(19) 0.07(1) 0.081(9) 0.13(1) -0.042(8) 0.013(9) -0.013(9)
C(20) 0.14(1) 0.054(7) 0.11(1) -0.032(8) 0.09(1) -0.001(7)
C(21) 0.048(6) 0.039(5) 0.042(6) -0.001(5) 0.014(5) 0.005(4)
C(22) 0.072(8) 0.073(8) 0.035(6) -0.010(7) 0.015(6) 0.012(6)
C(23) 0.060(9) 0.10(1) 0.08(1) -0.001(8) 0.002(7) 0.028(8)
C(24) 0.08(1) 0.096(10) 0.036(7) -0.014(8) -0.002(7) 0.024(7)
C(25) 0.11(1) 0.079(9) 0.039(7) 0.015(8) 0.021(7) 0.008(6)
C(26) 0.061(8) 0.074(8) 0.049(7) 0.018(6) 0.021(6) 0.013(6)
C(27) 0.038(6) 0.040(5) 0.045(6) -0.004(4) 0.012(5) 0.006(4)
C(28) 0.085(10) 0.058(7) 0.077(9) -0.023(7) -0.017(7) 0.027(7)
C(29) 0.12(1) 0.073(9) 0.10(1) -0.039(9) -0.03(1) 0.043(8)
C(30) 0.070(9) 0.049(7) 0.10(1) -0.021(6) 0.011(8) 0.019(7)
C(31) 0.069(9) 0.068(8) 0.055(8) -0.024(6) 0.011(6) -0.008(6)
C(32) 0.073(8) 0.050(6) 0.047(7) -0.017(6) 0.016(6) 0.003(5)
C(33) 0.063(7) 0.039(5) 0.037(6) 0.000(5) 0.030(5) 0.007(4)
C(34) 0.047(7) 0.061(7) 0.062(8) 0.006(6) 0.017(6) 0.001(6)
C(35) 0.062(9) 0.086(9) 0.09(1) 0.027(8) 0.023(8) 0.018(8)
C(36) 0.11(1) 0.064(8) 0.08(1) 0.040(9) 0.055(10) 0.016(7)
C(37) 0.11(1) 0.052(7) 0.063(9) 0.015(7) 0.043(8) 0.008(6)
C(38) 0.068(8) 0.042(6) 0.054(7) 0.001(5) 0.030(6) 0.006(5)
C(39) 0.039(6) 0.061(6) 0.025(5) 0.001(5) 0.009(4) 0.003(5)
C(40) 0.047(7) 0.073(7) 0.041(7) 0.005(6) 0.015(5) 0.001(5)
C(41) 0.062(9) 0.10(1) 0.062(9) 0.011(8) 0.023(7) -0.022(8)
C(42) 0.064(9) 0.15(1) 0.046(8) 0.021(9) 0.030(7) -0.010(9)
C(43) 0.060(9) 0.13(1) 0.069(9) -0.031(8) 0.035(7) -0.011(9)
C(44) 0.061(8) 0.078(8) 0.046(7) -0.021(6) 0.018(6) -0.016(6)
C(45) 0.040(6) 0.042(5) 0.036(5) -0.002(4) 0.009(4) 0.002(4)
C(46) 0.061(7) 0.051(6) 0.045(7) 0.006(5) 0.018(5) 0.010(5)
C(47) 0.087(10) 0.056(7) 0.060(8) 0.008(7) 0.018(7) 0.024(6)
C(48) 0.067(9) 0.056(7) 0.09(1) 0.014(6) 0.021(7) 0.010(7)
C(49) 0.080(9) 0.080(8) 0.070(9) 0.023(7) 0.046(7) 0.017(7)
C(50) 0.057(7) 0.072(7) 0.057(7) 0.026(6) 0.033(6) 0.022(6)
C(51) 0.036(6) 0.048(6) 0.051(7) -0.004(5) 0.011(5) -0.007(5)
C(52) 0.082(10) 0.053(7) 0.081(10) -0.011(7) -0.041(8) 0.004(7)
C(53) 0.08(1) 0.068(9) 0.12(1) -0.010(8) -0.042(9) -0.017(9)
C(54) 0.065(9) 0.056(8) 0.13(1) -0.023(7) 0.007(9) -0.023(9)
C(55) 0.10(1) 0.066(8) 0.09(1) -0.036(8) 0.037(9) -0.013(8)
C(56) 0.069(8) 0.057(7) 0.057(8) -0.023(6) 0.020(6) -0.003(6)

loop_
_atom_type_symbol
_atom_type_description
_atom_type_scat_dispersion_real
_atom_type_scat_dispersion_imag
_atom_type_scat_source
C C 0.003 0.002
;International Tables for Crystallography

(1992, Vol. C, Tables 4.2.6.8 and 6.1.1.1)

;
H H 0.000 0.000
;International Tables for Crystallography

(1992, Vol. C, Table 6.1.1.2)

;
P P 0.102 0.094
;International Tables for Crystallography

(1992, Vol. C, Tables 4.2.6.8 and 6.1.1.1)

;
Se Se -0.093 2.226
;International Tables for Crystallography

(1992, Vol. C, Tables 4.2.6.8 and 6.1.1.1)

;
Pd Pd -0.999 1.007
;International Tables for Crystallography

(1992, Vol. C, Tables 4.2.6.8 and 6.1.1.1)

;
Ir Ir -1.444 7.990
;International Tables for Crystallography

(1992, Vol. C, Tables 4.2.6.8 and 6.1.1.1)

;

loop_
_geom_angle_atom_site_label_1
_geom_angle_atom_site_label_2
_geom_angle_atom_site_label_3
_geom_angle
_geom_angle_site_symmetry_1
_geom_angle_site_symmetry_2
_geom_angle_site_symmetry_3
_geom_angle_publ_flag
Pd(1) Ir(1) Pd(2) 56.13(2) 1_555 1_555 1_555 yes
Pd(1) Ir(1) Se(1) 52.97(3) 1_555 1_555 1_555 yes
Pd(1) Ir(1) Se(2) 92.19(3) 1_555 1_555 1_555 yes
Pd(1) Ir(1) C(1) 130.4(3) 1_555 1_555 1_555 yes
Pd(1) Ir(1) C(2) 101.0(3) 1_555 1_555 1_555 yes
Pd(1) Ir(1) C(3) 100.0(4) 1_555 1_555 1_555 yes
Pd(1) Ir(1) C(4) 128.9(3) 1_555 1_555 1_555 yes
Pd(1) Ir(1) C(5) 163.0(3) 1_555 1_555 1_555 yes
Pd(2) Ir(1) Se(1) 90.95(3) 1_555 1_555 1_555 yes
Pd(2) Ir(1) Se(2) 52.84(3) 1_555 1_555 1_555 yes
Pd(2) Ir(1) C(1) 99.0(3) 1_555 1_555 1_555 yes
Pd(2) Ir(1) C(2) 101.7(3) 1_555 1_555 1_555 yes
Pd(2) Ir(1) C(3) 132.0(3) 1_555 1_555 1_555 yes
Pd(2) Ir(1) C(4) 163.2(3) 1_555 1_555 1_555 yes
Pd(2) Ir(1) C(5) 129.8(2) 1_555 1_555 1_555 yes
Se(1) Ir(1) Se(2) 84.17(3) 1_555 1_555 1_555 yes
Se(1) Ir(1) C(1) 169.2(3) 1_555 1_555 1_555 yes
Se(1) Ir(1) C(2) 136.5(3) 1_555 1_555 1_555 yes
Se(1) Ir(1) C(3) 106.6(3) 1_555 1_555 1_555 yes
Se(1) Ir(1) C(4) 104.3(3) 1_555 1_555 1_555 yes
Se(1) Ir(1) C(5) 134.3(2) 1_555 1_555 1_555 yes
Se(2) Ir(1) C(1) 105.2(3) 1_555 1_555 1_555 yes
Se(2) Ir(1) C(2) 136.0(3) 1_555 1_555 1_555 yes
Se(2) Ir(1) C(3) 167.1(4) 1_555 1_555 1_555 yes
Se(2) Ir(1) C(4) 134.5(4) 1_555 1_555 1_555 yes
Se(2) Ir(1) C(5) 103.4(3) 1_555 1_555 1_555 yes
C(1) Ir(1) C(2) 37.1(4) 1_555 1_555 1_555 yes
C(1) Ir(1) C(3) 63.4(4) 1_555 1_555 1_555 yes
C(1) Ir(1) C(4) 65.3(4) 1_555 1_555 1_555 yes
C(1) Ir(1) C(5) 39.0(4) 1_555 1_555 1_555 yes
C(2) Ir(1) C(3) 37.1(4) 1_555 1_555 1_555 yes
C(2) Ir(1) C(4) 62.4(4) 1_555 1_555 1_555 yes
C(2) Ir(1) C(5) 63.1(4) 1_555 1_555 1_555 yes
C(3) Ir(1) C(4) 36.9(5) 1_555 1_555 1_555 yes
C(3) Ir(1) C(5) 64.0(5) 1_555 1_555 1_555 yes
C(4) Ir(1) C(5) 40.2(4) 1_555 1_555 1_555 yes
Pd(1) Ir(2) Pd(2) 57.47(2) 1_555 1_555 1_555 yes
Pd(1) Ir(2) Se(1) 53.46(3) 1_555 1_555 1_555 yes
Pd(1) Ir(2) Se(2) 92.93(3) 1_555 1_555 1_555 yes
Pd(1) Ir(2) C(11) 125.4(3) 1_555 1_555 1_555 yes
Pd(1) Ir(2) C(12) 95.7(3) 1_555 1_555 1_555 yes
Pd(1) Ir(2) C(13) 100.5(3) 1_555 1_555 1_555 yes
Pd(1) Ir(2) C(14) 134.8(4) 1_555 1_555 1_555 yes
Pd(1) Ir(2) C(15) 161.4(4) 1_555 1_555 1_555 yes
Pd(2) Ir(2) Se(1) 93.30(3) 1_555 1_555 1_555 yes
Pd(2) Ir(2) Se(2) 54.19(3) 1_555 1_555 1_555 yes
Pd(2) Ir(2) C(11) 96.4(3) 1_555 1_555 1_555 yes
Pd(2) Ir(2) C(12) 101.3(2) 1_555 1_555 1_555 yes
Pd(2) Ir(2) C(13) 134.8(3) 1_555 1_555 1_555 yes
Pd(2) Ir(2) C(14) 159.1(3) 1_555 1_555 1_555 yes
Pd(2) Ir(2) C(15) 123.2(3) 1_555 1_555 1_555 yes
Se(1) Ir(2) Se(2) 84.21(3) 1_555 1_555 1_555 yes
Se(1) Ir(2) C(11) 166.2(3) 1_555 1_555 1_555 yes
Se(1) Ir(2) C(12) 129.6(3) 1_555 1_555 1_555 yes
Se(1) Ir(2) C(13) 103.5(2) 1_555 1_555 1_555 yes
Se(1) Ir(2) C(14) 107.4(3) 1_555 1_555 1_555 yes
Se(1) Ir(2) C(15) 139.0(3) 1_555 1_555 1_555 yes
Se(2) Ir(2) C(11) 109.4(3) 1_555 1_555 1_555 yes
Se(2) Ir(2) C(12) 142.1(3) 1_555 1_555 1_555 yes
Se(2) Ir(2) C(13) 166.5(3) 1_555 1_555 1_555 yes
Se(2) Ir(2) C(14) 128.6(4) 1_555 1_555 1_555 yes
Se(2) Ir(2) C(15) 101.6(3) 1_555 1_555 1_555 yes
C(11) Ir(2) C(12) 38.5(4) 1_555 1_555 1_555 yes
C(11) Ir(2) C(13) 62.7(4) 1_555 1_555 1_555 yes
C(11) Ir(2) C(14) 62.8(4) 1_555 1_555 1_555 yes
C(11) Ir(2) C(15) 38.3(5) 1_555 1_555 1_555 yes
C(12) Ir(2) C(13) 37.3(4) 1_555 1_555 1_555 yes
C(12) Ir(2) C(14) 63.9(4) 1_555 1_555 1_555 yes
C(12) Ir(2) C(15) 65.7(5) 1_555 1_555 1_555 yes
C(13) Ir(2) C(14) 38.8(5) 1_555 1_555 1_555 yes
C(13) Ir(2) C(15) 65.3(4) 1_555 1_555 1_555 yes
C(14) Ir(2) C(15) 38.7(4) 1_555 1_555 1_555 yes
Ir(1) Pd(1) Ir(2) 72.87(2) 1_555 1_555 1_555 yes
Ir(1) Pd(1) Pd(2) 62.17(2) 1_555 1_555 1_555 yes
Ir(1) Pd(1) Se(1) 53.29(3) 1_555 1_555 1_555 yes
Ir(1) Pd(1) Se(3) 106.36(4) 1_555 1_555 1_555 yes
Ir(1) Pd(1) P(1) 129.41(7) 1_555 1_555 1_555 yes
Ir(2) Pd(1) Pd(2) 60.37(2) 1_555 1_555 1_555 yes
Ir(2) Pd(1) Se(1) 53.67(3) 1_555 1_555 1_555 yes
Ir(2) Pd(1) Se(3) 101.49(4) 1_555 1_555 1_555 yes
Ir(2) Pd(1) P(1) 141.43(6) 1_555 1_555 1_555 yes
Pd(2) Pd(1) Se(1) 95.60(4) 1_555 1_555 1_555 yes
Pd(2) Pd(1) Se(3) 54.12(3) 1_555 1_555 1_555 yes
Pd(2) Pd(1) P(1) 153.60(7) 1_555 1_555 1_555 yes
Se(1) Pd(1) Se(3) 149.53(5) 1_555 1_555 1_555 yes
Se(1) Pd(1) P(1) 110.04(7) 1_555 1_555 1_555 yes
Se(3) Pd(1) P(1) 100.43(7) 1_555 1_555 1_555 yes
Ir(1) Pd(2) Ir(2) 73.39(2) 1_555 1_555 1_555 yes
Ir(1) Pd(2) Pd(1) 61.70(2) 1_555 1_555 1_555 yes
Ir(1) Pd(2) Se(2) 53.01(3) 1_555 1_555 1_555 yes
Ir(1) Pd(2) Se(3) 106.39(4) 1_555 1_555 1_555 yes
Ir(1) Pd(2) P(2) 130.96(7) 1_555 1_555 1_555 yes
Ir(2) Pd(2) Pd(1) 62.16(2) 1_555 1_555 1_555 yes
Ir(2) Pd(2) Se(2) 54.43(3) 1_555 1_555 1_555 yes
Ir(2) Pd(2) Se(3) 103.33(4) 1_555 1_555 1_555 yes
Ir(2) Pd(2) P(2) 135.13(7) 1_555 1_555 1_555 yes
Pd(1) Pd(2) Se(2) 96.50(3) 1_555 1_555 1_555 yes
Pd(1) Pd(2) Se(3) 54.66(3) 1_555 1_555 1_555 yes
Pd(1) Pd(2) P(2) 157.37(8) 1_555 1_555 1_555 yes
Se(2) Pd(2) Se(3) 151.08(4) 1_555 1_555 1_555 yes
Se(2) Pd(2) P(2) 105.88(8) 1_555 1_555 1_555 yes
Se(3) Pd(2) P(2) 103.04(8) 1_555 1_555 1_555 yes
Ir(1) Se(1) Ir(2) 90.13(3) 1_555 1_555 1_555 yes
Ir(1) Se(1) Pd(1) 73.74(3) 1_555 1_555 1_555 yes
Ir(2) Se(1) Pd(1) 72.87(3) 1_555 1_555 1_555 yes
Ir(1) Se(2) Ir(2) 90.15(4) 1_555 1_555 1_555 yes
Ir(1) Se(2) Pd(2) 74.15(3) 1_555 1_555 1_555 yes
Ir(2) Se(2) Pd(2) 71.37(4) 1_555 1_555 1_555 yes
Pd(1) Se(3) Pd(2) 71.22(4) 1_555 1_555 1_555 yes
Pd(1) P(1) C(21) 123.2(4) 1_555 1_555 1_555 yes
Pd(1) P(1) C(27) 114.1(4) 1_555 1_555 1_555 yes
Pd(1) P(1) C(33) 112.2(3) 1_555 1_555 1_555 yes
C(21) P(1) C(27) 100.3(4) 1_555 1_555 1_555 yes
C(21) P(1) C(33) 101.0(5) 1_555 1_555 1_555 yes
C(27) P(1) C(33) 103.6(5) 1_555 1_555 1_555 yes
Pd(2) P(2) C(39) 113.8(3) 1_555 1_555 1_555 yes
Pd(2) P(2) C(45) 115.6(3) 1_555 1_555 1_555 yes
Pd(2) P(2) C(51) 117.1(3) 1_555 1_555 1_555 yes
C(39) P(2) C(45) 104.8(5) 1_555 1_555 1_555 yes
C(39) P(2) C(51) 102.3(5) 1_555 1_555 1_555 yes
C(45) P(2) C(51) 101.4(4) 1_555 1_555 1_555 yes
Ir(1) C(1) C(2) 71.5(6) 1_555 1_555 1_555 yes
Ir(1) C(1) C(5) 67.7(5) 1_555 1_555 1_555 yes
Ir(1) C(1) C(6) 127.7(7) 1_555 1_555 1_555 yes
C(2) C(1) C(5) 105.4(9) 1_555 1_555 1_555 yes
C(2) C(1) C(6) 125(1) 1_555 1_555 1_555 yes
C(5) C(1) C(6) 129(1) 1_555 1_555 1_555 yes
Ir(1) C(2) C(1) 71.4(6) 1_555 1_555 1_555 yes
Ir(1) C(2) C(3) 70.9(6) 1_555 1_555 1_555 yes
Ir(1) C(2) C(7) 125.9(7) 1_555 1_555 1_555 yes
C(1) C(2) C(3) 110(1) 1_555 1_555 1_555 yes
C(1) C(2) C(7) 125.2(10) 1_555 1_555 1_555 yes
C(3) C(2) C(7) 123(1) 1_555 1_555 1_555 yes
Ir(1) C(3) C(2) 72.0(6) 1_555 1_555 1_555 yes
Ir(1) C(3) C(4) 69.3(6) 1_555 1_555 1_555 yes
Ir(1) C(3) C(8) 127.9(8) 1_555 1_555 1_555 yes
C(2) C(3) C(4) 108(1) 1_555 1_555 1_555 yes
C(2) C(3) C(8) 127(1) 1_555 1_555 1_555 yes
C(4) C(3) C(8) 123(1) 1_555 1_555 1_555 yes
Ir(1) C(4) C(3) 73.9(6) 1_555 1_555 1_555 yes
Ir(1) C(4) C(5) 69.7(5) 1_555 1_555 1_555 yes
Ir(1) C(4) C(9) 124.0(7) 1_555 1_555 1_555 yes
C(3) C(4) C(5) 107.9(9) 1_555 1_555 1_555 yes
C(3) C(4) C(9) 130(1) 1_555 1_555 1_555 yes
C(5) C(4) C(9) 121(1) 1_555 1_555 1_555 yes
Ir(1) C(5) C(1) 73.3(6) 1_555 1_555 1_555 yes
Ir(1) C(5) C(4) 70.1(6) 1_555 1_555 1_555 yes
Ir(1) C(5) C(10) 125.5(7) 1_555 1_555 1_555 yes
C(1) C(5) C(4) 107(1) 1_555 1_555 1_555 yes
C(1) C(5) C(10) 122.3(9) 1_555 1_555 1_555 yes
C(4) C(5) C(10) 130.5(9) 1_555 1_555 1_555 yes
C(1) C(6) H(1) 109(1) 1_555 1_555 1_555 no
C(1) C(6) H(2) 109(1) 1_555 1_555 1_555 no
C(1) C(6) H(3) 109(1) 1_555 1_555 1_555 no
H(1) C(6) H(2) 109(1) 1_555 1_555 1_555 no
H(1) C(6) H(3) 109(1) 1_555 1_555 1_555 no
H(2) C(6) H(3) 109(1) 1_555 1_555 1_555 no
C(2) C(7) H(4) 109(1) 1_555 1_555 1_555 no
C(2) C(7) H(5) 109.5(10) 1_555 1_555 1_555 no
C(2) C(7) H(6) 109(1) 1_555 1_555 1_555 no
H(4) C(7) H(5) 109(1) 1_555 1_555 1_555 no
H(4) C(7) H(6) 109(1) 1_555 1_555 1_555 no
H(5) C(7) H(6) 109(1) 1_555 1_555 1_555 no
C(3) C(8) H(7) 109(1) 1_555 1_555 1_555 no
C(3) C(8) H(8) 109(1) 1_555 1_555 1_555 no
C(3) C(8) H(9) 109(1) 1_555 1_555 1_555 no
H(7) C(8) H(8) 109(1) 1_555 1_555 1_555 no
H(7) C(8) H(9) 109(1) 1_555 1_555 1_555 no
H(8) C(8) H(9) 109(1) 1_555 1_555 1_555 no
C(4) C(9) H(10) 109(1) 1_555 1_555 1_555 no
C(4) C(9) H(11) 109(1) 1_555 1_555 1_555 no
C(4) C(9) H(12) 109(1) 1_555 1_555 1_555 no
H(10) C(9) H(11) 109(1) 1_555 1_555 1_555 no
H(10) C(9) H(12) 109(1) 1_555 1_555 1_555 no
H(11) C(9) H(12) 109(1) 1_555 1_555 1_555 no
C(5) C(10) H(13) 109(1) 1_555 1_555 1_555 no
C(5) C(10) H(14) 109(1) 1_555 1_555 1_555 no
C(5) C(10) H(15) 109(1) 1_555 1_555 1_555 no
H(13) C(10) H(14) 109(1) 1_555 1_555 1_555 no
H(13) C(10) H(15) 109(1) 1_555 1_555 1_555 no
H(14) C(10) H(15) 109(1) 1_555 1_555 1_555 no
Ir(2) C(11) C(12) 72.5(5) 1_555 1_555 1_555 yes
Ir(2) C(11) C(15) 69.6(5) 1_555 1_555 1_555 yes
Ir(2) C(11) C(16) 126.4(7) 1_555 1_555 1_555 yes
C(12) C(11) C(15) 111.3(9) 1_555 1_555 1_555 yes
C(12) C(11) C(16) 127(1) 1_555 1_555 1_555 yes
C(15) C(11) C(16) 120(1) 1_555 1_555 1_555 yes
Ir(2) C(12) C(11) 69.0(6) 1_555 1_555 1_555 yes
Ir(2) C(12) C(13) 69.5(6) 1_555 1_555 1_555 yes
Ir(2) C(12) C(17) 129.1(7) 1_555 1_555 1_555 yes
C(11) C(12) C(13) 105.0(10) 1_555 1_555 1_555 yes
C(11) C(12) C(17) 124.0(10) 1_555 1_555 1_555 yes
C(13) C(12) C(17) 130(1) 1_555 1_555 1_555 yes
Ir(2) C(13) C(12) 73.2(6) 1_555 1_555 1_555 yes
Ir(2) C(13) C(14) 67.8(6) 1_555 1_555 1_555 yes
Ir(2) C(13) C(18) 126.7(7) 1_555 1_555 1_555 yes
C(12) C(13) C(14) 108.3(10) 1_555 1_555 1_555 yes
C(12) C(13) C(18) 122(1) 1_555 1_555 1_555 yes
C(14) C(13) C(18) 129.3(10) 1_555 1_555 1_555 yes
Ir(2) C(14) C(13) 73.5(5) 1_555 1_555 1_555 yes
Ir(2) C(14) C(15) 72.4(6) 1_555 1_555 1_555 yes
Ir(2) C(14) C(19) 123.5(7) 1_555 1_555 1_555 yes
C(13) C(14) C(15) 111.1(9) 1_555 1_555 1_555 yes
C(13) C(14) C(19) 121(1) 1_555 1_555 1_555 yes
C(15) C(14) C(19) 126(1) 1_555 1_555 1_555 yes
Ir(2) C(15) C(11) 72.0(6) 1_555 1_555 1_555 yes
Ir(2) C(15) C(14) 69.0(6) 1_555 1_555 1_555 yes
Ir(2) C(15) C(20) 126.9(8) 1_555 1_555 1_555 yes
C(11) C(15) C(14) 104(1) 1_555 1_555 1_555 yes
C(11) C(15) C(20) 130.4(10) 1_555 1_555 1_555 yes
C(14) C(15) C(20) 125(1) 1_555 1_555 1_555 yes
C(11) C(16) H(16) 109(1) 1_555 1_555 1_555 no
C(11) C(16) H(17) 109(1) 1_555 1_555 1_555 no
C(11) C(16) H(18) 109(1) 1_555 1_555 1_555 no
H(16) C(16) H(17) 109(1) 1_555 1_555 1_555 no
H(16) C(16) H(18) 109(1) 1_555 1_555 1_555 no
H(17) C(16) H(18) 109(1) 1_555 1_555 1_555 no
C(12) C(17) H(19) 109(1) 1_555 1_555 1_555 no
C(12) C(17) H(20) 109(1) 1_555 1_555 1_555 no
C(12) C(17) H(21) 109(1) 1_555 1_555 1_555 no
H(19) C(17) H(20) 109(1) 1_555 1_555 1_555 no
H(19) C(17) H(21) 109(1) 1_555 1_555 1_555 no
H(20) C(17) H(21) 109(1) 1_555 1_555 1_555 no
C(13) C(18) H(22) 109.5(10) 1_555 1_555 1_555 no
C(13) C(18) H(23) 109.5(10) 1_555 1_555 1_555 no
C(13) C(18) H(24) 109(1) 1_555 1_555 1_555 no
H(22) C(18) H(23) 109(1) 1_555 1_555 1_555 no
H(22) C(18) H(24) 109(1) 1_555 1_555 1_555 no
H(23) C(18) H(24) 109(1) 1_555 1_555 1_555 no
C(14) C(19) H(25) 109(1) 1_555 1_555 1_555 no
C(14) C(19) H(26) 109(1) 1_555 1_555 1_555 no
C(14) C(19) H(27) 109(1) 1_555 1_555 1_555 no
H(25) C(19) H(26) 109(1) 1_555 1_555 1_555 no
H(25) C(19) H(27) 109(1) 1_555 1_555 1_555 no
H(26) C(19) H(27) 109(1) 1_555 1_555 1_555 no
C(15) C(20) H(28) 109(1) 1_555 1_555 1_555 no
C(15) C(20) H(29) 109(1) 1_555 1_555 1_555 no
C(15) C(20) H(30) 109(1) 1_555 1_555 1_555 no
H(28) C(20) H(29) 109(1) 1_555 1_555 1_555 no
H(28) C(20) H(30) 109(1) 1_555 1_555 1_555 no
H(29) C(20) H(30) 109(1) 1_555 1_555 1_555 no
P(1) C(21) C(22) 119.8(8) 1_555 1_555 1_555 yes
P(1) C(21) C(26) 122.6(8) 1_555 1_555 1_555 yes
C(22) C(21) C(26) 117.5(9) 1_555 1_555 1_555 yes
C(21) C(22) C(23) 120(1) 1_555 1_555 1_555 yes
C(21) C(22) H(31) 119.7(10) 1_555 1_555 1_555 no
C(23) C(22) H(31) 119(1) 1_555 1_555 1_555 no
C(22) C(23) C(24) 121(1) 1_555 1_555 1_555 yes
C(22) C(23) H(32) 119(1) 1_555 1_555 1_555 no
C(24) C(23) H(32) 119(1) 1_555 1_555 1_555 no
C(23) C(24) C(25) 118(1) 1_555 1_555 1_555 yes
C(23) C(24) H(33) 120(1) 1_555 1_555 1_555 no
C(25) C(24) H(33) 120(1) 1_555 1_555 1_555 no
C(24) C(25) C(26) 119(1) 1_555 1_555 1_555 yes
C(24) C(25) H(34) 120(1) 1_555 1_555 1_555 no
C(26) C(25) H(34) 120(1) 1_555 1_555 1_555 no
C(21) C(26) C(25) 122(1) 1_555 1_555 1_555 yes
C(21) C(26) H(35) 118(1) 1_555 1_555 1_555 no
C(25) C(26) H(35) 118(1) 1_555 1_555 1_555 no
P(1) C(27) C(28) 122.6(7) 1_555 1_555 1_555 yes
P(1) C(27) C(32) 120.1(8) 1_555 1_555 1_555 yes
C(28) C(27) C(32) 117.2(9) 1_555 1_555 1_555 yes
C(27) C(28) C(29) 120(1) 1_555 1_555 1_555 yes
C(27) C(28) H(36) 119(1) 1_555 1_555 1_555 no
C(29) C(28) H(36) 119(1) 1_555 1_555 1_555 no
C(28) C(29) C(30) 120(1) 1_555 1_555 1_555 yes
C(28) C(29) H(37) 119(1) 1_555 1_555 1_555 no
C(30) C(29) H(37) 119(1) 1_555 1_555 1_555 no
C(29) C(30) C(31) 120(1) 1_555 1_555 1_555 yes
C(29) C(30) H(38) 119(1) 1_555 1_555 1_555 no
C(31) C(30) H(38) 119(1) 1_555 1_555 1_555 no
C(30) C(31) C(32) 119(1) 1_555 1_555 1_555 yes
C(30) C(31) H(39) 120(1) 1_555 1_555 1_555 no
C(32) C(31) H(39) 120(1) 1_555 1_555 1_555 no
C(27) C(32) C(31) 121.7(10) 1_555 1_555 1_555 yes
C(27) C(32) H(40) 119.2(10) 1_555 1_555 1_555 no
C(31) C(32) H(40) 119.1(10) 1_555 1_555 1_555 no
P(1) C(33) C(34) 124.3(7) 1_555 1_555 1_555 yes
P(1) C(33) C(38) 117.8(8) 1_555 1_555 1_555 yes
C(34) C(33) C(38) 117.8(10) 1_555 1_555 1_555 yes
C(33) C(34) C(35) 120.0(10) 1_555 1_555 1_555 yes
C(33) C(34) H(41) 120(1) 1_555 1_555 1_555 no
C(35) C(34) H(41) 120(1) 1_555 1_555 1_555 no
C(34) C(35) C(36) 120(1) 1_555 1_555 1_555 yes
C(34) C(35) H(42) 119(1) 1_555 1_555 1_555 no
C(36) C(35) H(42) 119(1) 1_555 1_555 1_555 no
C(35) C(36) C(37) 119(1) 1_555 1_555 1_555 yes
C(35) C(36) H(43) 120(1) 1_555 1_555 1_555 no
C(37) C(36) H(43) 120(1) 1_555 1_555 1_555 no
C(36) C(37) C(38) 120(1) 1_555 1_555 1_555 yes
C(36) C(37) H(44) 119(1) 1_555 1_555 1_555 no
C(38) C(37) H(44) 119(1) 1_555 1_555 1_555 no
C(33) C(38) C(37) 122(1) 1_555 1_555 1_555 yes
C(33) C(38) H(45) 118(1) 1_555 1_555 1_555 no
C(37) C(38) H(45) 118(1) 1_555 1_555 1_555 no
P(2) C(39) C(40) 121.8(8) 1_555 1_555 1_555 yes
P(2) C(39) C(44) 120.2(8) 1_555 1_555 1_555 yes
C(40) C(39) C(44) 117(1) 1_555 1_555 1_555 yes
C(39) C(40) C(41) 120(1) 1_555 1_555 1_555 yes
C(39) C(40) H(46) 119(1) 1_555 1_555 1_555 no
C(41) C(40) H(46) 119(1) 1_555 1_555 1_555 no
C(40) C(41) C(42) 118(1) 1_555 1_555 1_555 yes
C(40) C(41) H(47) 120(1) 1_555 1_555 1_555 no
C(42) C(41) H(47) 120(1) 1_555 1_555 1_555 no
C(41) C(42) C(43) 121(1) 1_555 1_555 1_555 yes
C(41) C(42) H(48) 119(1) 1_555 1_555 1_555 no
C(43) C(42) H(48) 119(1) 1_555 1_555 1_555 no
C(42) C(43) C(44) 119(1) 1_555 1_555 1_555 yes
C(42) C(43) H(49) 120(1) 1_555 1_555 1_555 no
C(44) C(43) H(49) 120(1) 1_555 1_555 1_555 no
C(39) C(44) C(43) 121(1) 1_555 1_555 1_555 yes
C(39) C(44) H(50) 119(1) 1_555 1_555 1_555 no
C(43) C(44) H(50) 119(1) 1_555 1_555 1_555 no
P(2) C(45) C(46) 124.0(8) 1_555 1_555 1_555 yes
P(2) C(45) C(50) 118.6(8) 1_555 1_555 1_555 yes
C(46) C(45) C(50) 117.3(9) 1_555 1_555 1_555 yes
C(45) C(46) C(47) 121(1) 1_555 1_555 1_555 yes
C(45) C(46) H(51) 119.3(10) 1_555 1_555 1_555 no
C(47) C(46) H(51) 119(1) 1_555 1_555 1_555 no
C(46) C(47) C(48) 120(1) 1_555 1_555 1_555 yes
C(46) C(47) H(52) 119(1) 1_555 1_555 1_555 no
C(48) C(47) H(52) 119(1) 1_555 1_555 1_555 no
C(47) C(48) C(49) 118(1) 1_555 1_555 1_555 yes
C(47) C(48) H(53) 120(1) 1_555 1_555 1_555 no
C(49) C(48) H(53) 120(1) 1_555 1_555 1_555 no
C(48) C(49) C(50) 121(1) 1_555 1_555 1_555 yes
C(48) C(49) H(54) 119(1) 1_555 1_555 1_555 no
C(50) C(49) H(54) 119(1) 1_555 1_555 1_555 no
C(45) C(50) C(49) 120(1) 1_555 1_555 1_555 yes
C(45) C(50) H(55) 119(1) 1_555 1_555 1_555 no
C(49) C(50) H(55) 119(1) 1_555 1_555 1_555 no
P(2) C(51) C(52) 121.8(8) 1_555 1_555 1_555 yes
P(2) C(51) C(56) 119.6(7) 1_555 1_555 1_555 yes
C(52) C(51) C(56) 118.5(9) 1_555 1_555 1_555 yes
C(51) C(52) C(53) 119(1) 1_555 1_555 1_555 yes
C(51) C(52) H(56) 120(1) 1_555 1_555 1_555 no
C(53) C(52) H(56) 120(1) 1_555 1_555 1_555 no
C(52) C(53) C(54) 120(1) 1_555 1_555 1_555 yes
C(52) C(53) H(57) 119(1) 1_555 1_555 1_555 no
C(54) C(53) H(57) 119(1) 1_555 1_555 1_555 no
C(53) C(54) C(55) 118(1) 1_555 1_555 1_555 yes
C(53) C(54) H(58) 120(1) 1_555 1_555 1_555 no
C(55) C(54) H(58) 120(1) 1_555 1_555 1_555 no
C(54) C(55) C(56) 121(1) 1_555 1_555 1_555 yes
C(54) C(55) H(59) 119(1) 1_555 1_555 1_555 no
C(56) C(55) H(59) 119(1) 1_555 1_555 1_555 no
C(51) C(56) C(55) 119(1) 1_555 1_555 1_555 yes
C(51) C(56) H(60) 120(1) 1_555 1_555 1_555 no
C(55) C(56) H(60) 120(1) 1_555 1_555 1_555 no

loop_
_geom_bond_atom_site_label_1
_geom_bond_atom_site_label_2
_geom_bond_distance
_geom_bond_site_symmetry_1
_geom_bond_site_symmetry_2
_geom_bond_publ_flag
Ir(1) Pd(1) 2.9399(9) 1_555 1_555 yes
Ir(1) Pd(2) 2.9530(8) 1_555 1_555 yes
Ir(1) Se(1) 2.455(1) 1_555 1_555 yes
Ir(1) Se(2) 2.452(1) 1_555 1_555 yes
Ir(1) C(1) 2.204(10) 1_555 1_555 yes
Ir(1) C(2) 2.206(9) 1_555 1_555 yes
Ir(1) C(3) 2.19(1) 1_555 1_555 yes
Ir(1) C(4) 2.14(1) 1_555 1_555 yes
Ir(1) C(5) 2.13(1) 1_555 1_555 yes
Ir(2) Pd(1) 2.9079(8) 1_555 1_555 yes
Ir(2) Pd(2) 2.8584(7) 1_555 1_555 yes
Ir(2) Se(1) 2.451(1) 1_555 1_555 yes
Ir(2) Se(2) 2.454(1) 1_555 1_555 yes
Ir(2) C(11) 2.193(9) 1_555 1_555 yes
Ir(2) C(12) 2.240(10) 1_555 1_555 yes
Ir(2) C(13) 2.192(10) 1_555 1_555 yes
Ir(2) C(14) 2.116(10) 1_555 1_555 yes
Ir(2) C(15) 2.16(1) 1_555 1_555 yes
Pd(1) Pd(2) 2.773(1) 1_555 1_555 yes
Pd(1) Se(1) 2.445(1) 1_555 1_555 yes
Pd(1) Se(3) 2.389(1) 1_555 1_555 yes
Pd(1) P(1) 2.295(3) 1_555 1_555 yes
Pd(2) Se(2) 2.446(1) 1_555 1_555 yes
Pd(2) Se(3) 2.373(1) 1_555 1_555 yes
Pd(2) P(2) 2.281(2) 1_555 1_555 yes
P(1) C(21) 1.845(9) 1_555 1_555 yes
P(1) C(27) 1.849(9) 1_555 1_555 yes
P(1) C(33) 1.83(1) 1_555 1_555 yes
P(2) C(39) 1.83(1) 1_555 1_555 yes
P(2) C(45) 1.838(9) 1_555 1_555 yes
P(2) C(51) 1.830(10) 1_555 1_555 yes
C(1) C(2) 1.40(2) 1_555 1_555 yes
C(1) C(5) 1.45(1) 1_555 1_555 yes
C(1) C(6) 1.47(2) 1_555 1_555 yes
C(2) C(3) 1.40(1) 1_555 1_555 yes
C(2) C(7) 1.50(2) 1_555 1_555 yes
C(3) C(4) 1.37(2) 1_555 1_555 yes
C(3) C(8) 1.52(2) 1_555 1_555 yes
C(4) C(5) 1.46(2) 1_555 1_555 yes
C(4) C(9) 1.50(2) 1_555 1_555 yes
C(5) C(10) 1.51(2) 1_555 1_555 yes
C(11) C(12) 1.46(2) 1_555 1_555 yes
C(11) C(15) 1.43(2) 1_555 1_555 yes
C(11) C(16) 1.53(2) 1_555 1_555 yes
C(12) C(13) 1.42(1) 1_555 1_555 yes
C(12) C(17) 1.44(2) 1_555 1_555 yes
C(13) C(14) 1.43(2) 1_555 1_555 yes
C(13) C(18) 1.49(2) 1_555 1_555 yes
C(14) C(15) 1.42(2) 1_555 1_555 yes
C(14) C(19) 1.55(2) 1_555 1_555 yes
C(15) C(20) 1.47(2) 1_555 1_555 yes
C(21) C(22) 1.36(2) 1_555 1_555 yes
C(21) C(26) 1.36(2) 1_555 1_555 yes
C(22) C(23) 1.38(2) 1_555 1_555 yes
C(23) C(24) 1.37(2) 1_555 1_555 yes
C(24) C(25) 1.36(2) 1_555 1_555 yes
C(25) C(26) 1.39(2) 1_555 1_555 yes
C(27) C(28) 1.37(2) 1_555 1_555 yes
C(27) C(32) 1.36(1) 1_555 1_555 yes
C(28) C(29) 1.39(2) 1_555 1_555 yes
C(29) C(30) 1.35(2) 1_555 1_555 yes
C(30) C(31) 1.34(2) 1_555 1_555 yes
C(31) C(32) 1.39(2) 1_555 1_555 yes
C(33) C(34) 1.39(2) 1_555 1_555 yes
C(33) C(38) 1.38(1) 1_555 1_555 yes
C(34) C(35) 1.40(2) 1_555 1_555 yes
C(35) C(36) 1.37(2) 1_555 1_555 yes
C(36) C(37) 1.38(2) 1_555 1_555 yes
C(37) C(38) 1.37(2) 1_555 1_555 yes
C(39) C(40) 1.39(1) 1_555 1_555 yes
C(39) C(44) 1.38(2) 1_555 1_555 yes
C(40) C(41) 1.40(2) 1_555 1_555 yes
C(41) C(42) 1.34(2) 1_555 1_555 yes
C(42) C(43) 1.37(2) 1_555 1_555 yes
C(43) C(44) 1.37(2) 1_555 1_555 yes
C(45) C(46) 1.39(1) 1_555 1_555 yes
C(45) C(50) 1.37(2) 1_555 1_555 yes
C(46) C(47) 1.37(2) 1_555 1_555 yes
C(47) C(48) 1.37(2) 1_555 1_555 yes
C(48) C(49) 1.36(2) 1_555 1_555 yes
C(49) C(50) 1.38(2) 1_555 1_555 yes
C(51) C(52) 1.37(2) 1_555 1_555 yes
C(51) C(56) 1.38(2) 1_555 1_555 yes
C(52) C(53) 1.40(2) 1_555 1_555 yes
C(53) C(54) 1.36(2) 1_555 1_555 yes
C(54) C(55) 1.34(2) 1_555 1_555 yes
C(55) C(56) 1.40(2) 1_555 1_555 yes

loop_
_geom_contact_atom_site_label_1
_geom_contact_atom_site_label_2
_geom_contact_distance
_geom_contact_site_symmetry_1
_geom_contact_site_symmetry_2
Ir(1) Ir(2) 3.4733(5) 1_555 1_555
C(49) C(55) 3.59(2) 1_555 2_645
